data_7243185
loop_
_publ_author_name
'Breton, Logan S.'
'Smith, Mark D.'
'zur Loye, Hans-Conrad'

_publ_section_title
;
 Trends in rare earth thiophosphate syntheses: Rb3Ln(PS4)2 (Ln = La, Ce,
 Pr), Rb3&#x2212;xNaxLn(PS4)2 (Ln = Ce, Pr; x = 0.50, 0.55), and RbEuPS4
 obtained by molten flux crystal growth
;
_journal_issue 30
_journal_name_full CrystEngComm
_journal_page_first 5241
_journal_page_last 5248
_journal_paper_doi 10.1039/D1CE00703C
_journal_volume 23
_journal_year 2021
_chemical_formula_moiety '0.25(Eu4 P4 Rb4 S16)'
_chemical_formula_sum 'Eu P Rb S4'
_chemical_formula_weight 396.64
_chemical_properties_physical Air-sensitive,Moisture-sensitive
_space_group_crystal_system orthorhombic
_space_group_IT_number 62
_space_group_name_Hall '-P 2ac 2n'
_space_group_name_H-M_alt 'P n m a'
_atom_sites_solution_primary dual
_audit_creation_date 2021-05-17
_audit_creation_method
;
Olex2 1.2
(compiled May 18 2018 14:05:52 for OlexSys, GUI svn.r5506)
;
_audit_update_record
;
2021-05-19 deposited with the CCDC.	2021-07-05 downloaded from the CCDC.
;
_cell_angle_alpha 90
_cell_angle_beta 90
_cell_angle_gamma 90
_cell_formula_units_Z 4
_cell_length_a 17.3308(4)
_cell_length_b 6.6787(2)
_cell_length_c 6.43470(10)
_cell_measurement_reflns_used 8916
_cell_measurement_temperature 301(2)
_cell_measurement_theta_max 36.22
_cell_measurement_theta_min 3.38
_cell_volume 744.80(3)
_computing_cell_refinement 'SAINT v8.37A (Bruker, 2015)'
_computing_data_reduction 'SAINT v8.37A (Bruker, 2015)'
_computing_molecular_graphics 'Olex2 (Dolomanov et al., 2009)'
_computing_publication_material 'Olex2 (Dolomanov et al., 2009)'
_computing_structure_refinement 'ShelXL (Sheldrick, 2015)'
_computing_structure_solution 'ShelXT (Sheldrick, 2015)'
_diffrn_ambient_temperature 301(2)
_diffrn_measured_fraction_theta_full 0.999
_diffrn_measured_fraction_theta_max 0.999
_diffrn_measurement_device_type 'Bruker APEX-II CCD'
_diffrn_measurement_method '\f and \w scans'
_diffrn_radiation_type MoK\a
_diffrn_radiation_wavelength 0.71073
_diffrn_reflns_av_R_equivalents 0.0306
_diffrn_reflns_av_unetI/netI 0.0154
_diffrn_reflns_Laue_measured_fraction_full 0.999
_diffrn_reflns_Laue_measured_fraction_max 0.999
_diffrn_reflns_limit_h_max 24
_diffrn_reflns_limit_h_min -24
_diffrn_reflns_limit_k_max 9
_diffrn_reflns_limit_k_min -9
_diffrn_reflns_limit_l_max 9
_diffrn_reflns_limit_l_min -9
_diffrn_reflns_number 12334
_diffrn_reflns_point_group_measured_fraction_full 0.999
_diffrn_reflns_point_group_measured_fraction_max 0.999
_diffrn_reflns_theta_full 25.242
_diffrn_reflns_theta_max 29.992
_diffrn_reflns_theta_min 3.377
_diffrn_standards_number 0
_exptl_absorpt_coefficient_mu 16.132
_exptl_absorpt_correction_T_max 0.2740
_exptl_absorpt_correction_T_min 0.1919
_exptl_absorpt_correction_type multi-scan
_exptl_absorpt_process_details
;
SADABS-2016/2 (Bruker,2016) was used for absorption correction.
wR2(int) was 0.1122 before and 0.0516 after correction.
The Ratio of minimum to maximum transmission is 0.7004.
The \l/2 correction factor is Not present.
;
_exptl_crystal_colour yellow
_exptl_crystal_colour_primary yellow
_exptl_crystal_density_diffrn 3.537
_exptl_crystal_description plate
_exptl_crystal_F_000 716
_exptl_crystal_size_max 0.05
_exptl_crystal_size_mid 0.05
_exptl_crystal_size_min 0.01
_refine_diff_density_max 1.177
_refine_diff_density_min -0.995
_refine_diff_density_rms 0.167
_refine_ls_extinction_method none
_refine_ls_goodness_of_fit_ref 1.171
_refine_ls_hydrogen_treatment undef
_refine_ls_matrix_type full
_refine_ls_number_parameters 43
_refine_ls_number_reflns 1170
_refine_ls_number_restraints 0
_refine_ls_restrained_S_all 1.171
_refine_ls_R_factor_all 0.0263
_refine_ls_R_factor_gt 0.0247
_refine_ls_shift/su_max 0.001
_refine_ls_shift/su_mean 0.000
_refine_ls_structure_factor_coef Fsqd
_refine_ls_weighting_details 'w=1/[\s^2^(Fo^2^)+(0.0236P)^2^+4.3127P] where P=(Fo^2^+2Fc^2^)/3'
_refine_ls_weighting_scheme calc
_refine_ls_wR_factor_gt 0.0638
_refine_ls_wR_factor_ref 0.0647
_reflns_Friedel_coverage 0.000
_reflns_number_gt 1120
_reflns_number_total 1170
_reflns_threshold_expression 'I > 2\s(I)'
_cod_data_source_file d1ce00703c2.cif
_cod_data_source_block lb2017a_longscan
_cod_depositor_comments 'Adding full bibliography for 7243182--7243187.cif.'
_cod_database_code 7243185
_shelx_shelxl_version_number 2018/3
_shelx_space_group_comment
;
The symmetry employed for this shelxl refinement is uniquely defined
by the following loop, which should always be used as a source of
symmetry information in preference to the above space-group names.
They are only intended as comments.
;
_shelx_estimated_absorpt_t_max 0.855
_shelx_estimated_absorpt_t_min 0.499
_olex2_refinement_description
;
1. Uiso/Uaniso restraints and constraints
Uanis(Rb1A) = Uanis(Rb1B)
2. Others
 Sof(Rb1B)=0.5*(1-FVAR(2))
 Sof(Rb1A)=0.5*FVAR(2)
;
_olex2_submission_special_instructions 'No special instructions were received'

loop_
_space_group_symop_operation_xyz
'x, y, z'
'-x+1/2, -y, z+1/2'
'-x, y+1/2, -z'
'x+1/2, -y+1/2, -z+1/2'
'-x, -y, -z'
'x-1/2, y, -z-1/2'
'x, -y-1/2, z'
'-x-1/2, y-1/2, z-1/2'

loop_
_atom_site_label
_atom_site_type_symbol
_atom_site_fract_x
_atom_site_fract_y
_atom_site_fract_z
_atom_site_U_iso_or_equiv
_atom_site_adp_type
_atom_site_occupancy
_atom_site_site_symmetry_order
_atom_site_calc_flag
_atom_site_refinement_flags_posn
_atom_site_refinement_flags_adp
_atom_site_refinement_flags_occupancy
_atom_site_disorder_assembly
_atom_site_disorder_group
Eu1 Eu 0.51920(2) 0.250000 0.20500(5) 0.02405(10) Uani 1 2 d S T P . .
Rb1B Rb 0.29096(13) 0.250000 0.5015(10) 0.0334(6) Uani 0.739(17) 2 d S T P . .
P1 P 0.59651(8) 0.250000 0.7217(2) 0.0167(3) Uani 1 2 d S T P . .
S1 S 0.66161(8) 0.250000 0.4612(2) 0.0246(3) Uani 1 2 d S T P . .
S2 S 0.61878(6) 0.49552(14) 0.89933(17) 0.0244(2) Uani 1 1 d . . . . .
S3 S 0.48073(8) 0.250000 0.6593(3) 0.0308(3) Uani 1 2 d S T P . .
Rb1A Rb 0.2922(4) 0.250000 0.5627(16) 0.0334(6) Uani 0.261(17) 2 d S T P . .

loop_
_atom_site_aniso_label
_atom_site_aniso_U_11
_atom_site_aniso_U_22
_atom_site_aniso_U_33
_atom_site_aniso_U_23
_atom_site_aniso_U_13
_atom_site_aniso_U_12
Eu1 0.02150(15) 0.02803(17) 0.02263(16) 0.000 0.00120(11) 0.000
Rb1B 0.0266(3) 0.0249(3) 0.0487(18) 0.000 0.0132(8) 0.000
P1 0.0173(6) 0.0126(5) 0.0202(6) 0.000 0.0022(5) 0.000
S1 0.0214(6) 0.0251(7) 0.0274(7) 0.000 0.0080(5) 0.000
S2 0.0282(5) 0.0138(4) 0.0311(5) -0.0040(4) -0.0020(4) 0.0006(4)
S3 0.0152(6) 0.0495(10) 0.0278(7) 0.000 0.0028(5) 0.000
Rb1A 0.0266(3) 0.0249(3) 0.0487(18) 0.000 0.0132(8) 0.000

loop_
_atom_type_symbol
_atom_type_description
_atom_type_scat_dispersion_real
_atom_type_scat_dispersion_imag
_atom_type_scat_source
Eu Eu -0.1578 3.6682 'International Tables Vol C Tables 4.2.6.8 and 6.1.1.4'
P P 0.1023 0.0942 'International Tables Vol C Tables 4.2.6.8 and 6.1.1.4'
Rb Rb -0.9393 2.9676 'International Tables Vol C Tables 4.2.6.8 and 6.1.1.4'
S S 0.1246 0.1234 'International Tables Vol C Tables 4.2.6.8 and 6.1.1.4'

loop_
_geom_angle_atom_site_label_1
_geom_angle_atom_site_label_2
_geom_angle_atom_site_label_3
_geom_angle
_geom_angle_site_symmetry_1
_geom_angle_site_symmetry_3
_geom_angle_publ_flag
Eu1 Eu1 Eu1 101.653(13) 5_655 5_665 ?
P1 Eu1 Eu1 59.912(13) 1_554 5_655 ?
P1 Eu1 Eu1 128.744(7) . 5_655 ?
P1 Eu1 Eu1 128.744(7) . 5_665 ?
P1 Eu1 Eu1 59.912(13) 1_554 5_665 ?
P1 Eu1 P1 134.75(4) 1_554 . ?
P1 Eu1 S3 103.42(3) 1_554 5_656 ?
P1 Eu1 S3 103.42(3) 1_554 5_666 ?
S1 Eu1 Eu1 117.949(16) . 5_665 ?
S1 Eu1 Eu1 117.949(16) . 5_655 ?
S1 Eu1 P1 34.31(4) . . ?
S1 Eu1 P1 100.43(4) . 1_554 ?
S1 Eu1 S2 141.69(2) . 3_646 ?
S1 Eu1 S2 83.63(3) . 7_564 ?
S1 Eu1 S2 141.69(2) . 5_666 ?
S1 Eu1 S2 83.63(3) . 1_554 ?
S1 Eu1 S3 81.91(3) . 5_666 ?
S1 Eu1 S3 69.11(4) . . ?
S1 Eu1 S3 81.91(3) . 5_656 ?
S2 Eu1 Eu1 96.19(2) 1_554 5_655 ?
S2 Eu1 Eu1 44.32(2) 7_564 5_655 ?
S2 Eu1 Eu1 45.80(2) 5_666 5_665 ?
S2 Eu1 Eu1 44.32(2) 1_554 5_665 ?
S2 Eu1 Eu1 96.19(2) 7_564 5_665 ?
S2 Eu1 Eu1 100.28(2) 3_646 5_665 ?
S2 Eu1 Eu1 45.80(2) 3_646 5_655 ?
S2 Eu1 Eu1 100.28(2) 5_666 5_655 ?
S2 Eu1 P1 36.28(2) 1_554 1_554 ?
S2 Eu1 P1 120.25(3) 3_646 . ?
S2 Eu1 P1 112.45(3) 7_564 . ?
S2 Eu1 P1 96.29(3) 3_646 1_554 ?
S2 Eu1 P1 112.45(3) 1_554 . ?
S2 Eu1 P1 36.28(2) 7_564 1_554 ?
S2 Eu1 P1 120.25(3) 5_666 . ?
S2 Eu1 P1 96.29(3) 5_666 1_554 ?
S2 Eu1 S2 90.12(3) 3_646 7_564 ?
S2 Eu1 S2 68.77(4) 3_646 5_666 ?
S2 Eu1 S2 127.002(18) 5_666 7_564 ?
S2 Eu1 S2 127.002(18) 3_646 1_554 ?
S2 Eu1 S2 64.15(4) 7_564 1_554 ?
S2 Eu1 S2 90.12(3) 5_666 1_554 ?
S2 Eu1 S3 69.34(3) 1_554 5_666 ?
S2 Eu1 S3 132.43(3) 7_564 5_666 ?
S2 Eu1 S3 60.68(3) 3_646 5_656 ?
S2 Eu1 S3 132.43(3) 1_554 5_656 ?
S2 Eu1 S3 60.68(3) 5_666 5_666 ?
S2 Eu1 S3 127.09(3) 5_666 5_656 ?
S2 Eu1 S3 127.09(3) 3_646 5_666 ?
S2 Eu1 S3 69.34(3) 7_564 5_656 ?
S3 Eu1 Eu1 124.247(12) . 5_655 ?
S3 Eu1 Eu1 154.82(3) 5_656 5_665 ?
S3 Eu1 Eu1 53.48(3) 5_666 5_665 ?
S3 Eu1 Eu1 154.82(3) 5_666 5_655 ?
S3 Eu1 Eu1 124.247(12) . 5_665 ?
S3 Eu1 Eu1 53.48(3) 5_656 5_655 ?
S3 Eu1 P1 34.80(4) . . ?
S3 Eu1 P1 76.42(3) 5_656 . ?
S3 Eu1 P1 169.54(4) . 1_554 ?
S3 Eu1 P1 76.42(3) 5_666 . ?
S3 Eu1 S2 138.18(3) . 1_554 ?
S3 Eu1 S2 138.18(3) . 7_564 ?
S3 Eu1 S2 92.34(3) . 5_666 ?
S3 Eu1 S2 92.34(3) . 3_646 ?
S3 Eu1 S3 75.73(3) . 5_656 ?
S3 Eu1 S3 150.70(6) 5_666 5_656 ?
S3 Eu1 S3 75.73(3) . 5_666 ?
Eu1 Rb1B Rb1A 90.88(9) . 2_564 ?
Eu1 Rb1B Rb1A 90.88(9) . 2_554 ?
P1 Rb1B Eu1 177.89(17) 6_557 . ?
P1 Rb1B Rb1A 90.57(11) 6_557 2_554 ?
P1 Rb1B Rb1A 90.57(11) 6_557 2_564 ?
S1 Rb1B Eu1 79.37(5) 5_666 . ?
S1 Rb1B Eu1 101.23(13) 6_556 . ?
S1 Rb1B Eu1 79.37(5) 5_656 . ?
S1 Rb1B P1 100.27(7) 5_666 6_557 ?
S1 Rb1B P1 100.27(7) 5_656 6_557 ?
S1 Rb1B P1 80.88(6) 6_556 6_557 ?
S1 Rb1B S1 101.48(10) 5_656 6_556 ?
S1 Rb1B S1 101.48(10) 5_666 6_556 ?
S1 Rb1B S1 151.23(11) 5_666 5_656 ?
S1 Rb1B S2 57.91(5) 5_656 3_646 ?
S1 Rb1B S2 114.81(12) 5_666 3_646 ?
S1 Rb1B S2 74.58(4) 5_656 4_456 ?
S1 Rb1B S2 114.81(12) 5_656 5_666 ?
S1 Rb1B S2 130.62(8) 5_656 6_557 ?
S1 Rb1B S2 130.62(8) 5_666 4_456 ?
S1 Rb1B S2 74.58(4) 5_666 6_557 ?
S1 Rb1B S2 57.91(5) 5_666 5_666 ?
S1 Rb1B Rb1A 54.18(12) 5_656 2_554 ?
S1 Rb1B Rb1A 47.30(5) 6_556 2_564 ?
S1 Rb1B Rb1A 145.07(11) 5_656 2_564 ?
S1 Rb1B Rb1A 47.30(5) 6_556 2_554 ?
S1 Rb1B Rb1A 54.18(12) 5_666 2_564 ?
S1 Rb1B Rb1A 145.07(11) 5_666 2_554 ?
S2 Rb1B Eu1 43.07(4) 3_646 . ?
S2 Rb1B Eu1 148.86(9) 6_557 . ?
S2 Rb1B Eu1 148.86(9) 4_456 . ?
S2 Rb1B Eu1 43.07(4) 5_666 . ?
S2 Rb1B P1 138.38(9) 5_666 6_557 ?
S2 Rb1B P1 32.04(3) 6_557 6_557 ?
S2 Rb1B P1 32.04(3) 4_456 6_557 ?
S2 Rb1B P1 138.38(9) 3_646 6_557 ?
S2 Rb1B S1 68.23(7) 4_456 6_556 ?
S2 Rb1B S1 71.14(12) 3_646 6_556 ?
S2 Rb1B S1 68.23(7) 6_557 6_556 ?
S2 Rb1B S1 71.14(12) 5_666 6_556 ?
S2 Rb1B S2 56.50(5) 4_456 6_557 ?
S2 Rb1B S2 139.36(18) 3_646 6_557 ?
S2 Rb1B S2 139.36(18) 5_666 4_456 ?
S2 Rb1B S2 107.10(9) 5_666 6_557 ?
S2 Rb1B S2 58.80(9) 3_646 5_666 ?
S2 Rb1B S2 107.10(9) 3_646 4_456 ?
S2 Rb1B Rb1A 92.32(9) 3_646 2_564 ?
S2 Rb1B Rb1A 47.82(10) 3_646 2_554 ?
S2 Rb1B Rb1A 60.01(13) 6_557 2_564 ?
S2 Rb1B Rb1A 47.82(10) 5_666 2_564 ?
S2 Rb1B Rb1A 100.77(9) 4_456 2_564 ?
S2 Rb1B Rb1A 60.01(13) 4_456 2_554 ?
S2 Rb1B Rb1A 92.32(9) 5_666 2_554 ?
S2 Rb1B Rb1A 100.77(9) 6_557 2_554 ?
S3 Rb1B Eu1 42.91(4) . . ?
S3 Rb1B P1 134.98(19) . 6_557 ?
S3 Rb1B S1 144.14(16) . 6_556 ?
S3 Rb1B S1 75.62(6) . 5_666 ?
S3 Rb1B S1 75.62(6) . 5_656 ?
S3 Rb1B S2 140.23(14) . 4_456 ?
S3 Rb1B S2 77.77(6) . 3_646 ?
S3 Rb1B S2 140.23(14) . 6_557 ?
S3 Rb1B S2 77.77(6) . 5_666 ?
S3 Rb1B Rb1A 118.68(8) . 2_564 ?
S3 Rb1B Rb1A 118.68(8) . 2_554 ?
Rb1A Rb1B Rb1A 92.98(10) 2_554 2_564 ?
Eu1 P1 Eu1 134.75(4) 1_556 . ?
Eu1 P1 Rb1B 139.80(10) . 6_657 ?
Eu1 P1 Rb1B 85.45(9) 1_556 6_657 ?
Eu1 P1 Rb1A 134.20(17) . 6_657 ?
Eu1 P1 Rb1A 91.06(16) 1_556 6_657 ?
S1 P1 Eu1 169.37(8) . 1_556 ?
S1 P1 Eu1 55.88(6) . . ?
S1 P1 Rb1B 83.92(11) . 6_657 ?
S1 P1 S2 111.09(6) . . ?
S1 P1 S2 111.09(6) . 7_565 ?
S1 P1 S3 112.62(9) . . ?
S1 P1 Rb1A 78.31(17) . 6_657 ?
S2 P1 Eu1 63.86(5) 7_565 1_556 ?
S2 P1 Eu1 63.86(5) . 1_556 ?
S2 P1 Eu1 126.27(4) . . ?
S2 P1 Eu1 126.27(4) 7_565 . ?
S2 P1 Rb1B 64.54(6) . 6_657 ?
S2 P1 Rb1B 64.54(6) 7_565 6_657 ?
S2 P1 S2 107.33(9) . 7_565 ?
S2 P1 S3 107.22(6) 7_565 . ?
S2 P1 S3 107.22(6) . . ?
S2 P1 Rb1A 67.17(9) 7_565 6_657 ?
S2 P1 Rb1A 67.17(9) . 6_657 ?
S3 P1 Eu1 78.01(6) . 1_556 ?
S3 P1 Eu1 56.74(6) . . ?
S3 P1 Rb1B 163.46(12) . 6_657 ?
S3 P1 Rb1A 169.07(18) . 6_657 ?
Rb1A P1 Rb1B 5.60(12) 6_657 6_657 ?
Eu1 S1 Rb1B 103.71(8) . 5_666 ?
Eu1 S1 Rb1B 93.24(7) . 6_656 ?
Eu1 S1 Rb1B 103.71(8) . 5_656 ?
Eu1 S1 Rb1A 99.73(15) . 5_666 ?
Eu1 S1 Rb1A 99.73(15) . 5_656 ?
Eu1 S1 Rb1A 160.18(15) . 6_657 ?
Rb1B S1 Rb1B 151.23(11) 5_666 5_656 ?
Rb1B S1 Rb1B 84.97(7) 5_656 6_656 ?
Rb1B S1 Rb1B 84.97(7) 5_666 6_656 ?
Rb1B S1 Rb1A 78.60(9) 5_656 6_657 ?
Rb1B S1 Rb1A 78.60(9) 5_666 6_657 ?
Rb1B S1 Rb1A 106.58(10) 6_656 6_657 ?
P1 S1 Eu1 89.80(6) . . ?
P1 S1 Rb1B 94.32(9) . 5_656 ?
P1 S1 Rb1B 94.32(9) . 5_666 ?
P1 S1 Rb1B 176.96(10) . 6_656 ?
P1 S1 Rb1A 99.62(15) . 5_656 ?
P1 S1 Rb1A 99.62(15) . 5_666 ?
P1 S1 Rb1A 70.38(15) . 6_657 ?
Rb1A S1 Rb1B 6.56(11) 5_666 5_666 ?
Rb1A S1 Rb1B 79.87(14) 5_656 6_656 ?
Rb1A S1 Rb1B 152.69(11) 5_666 5_656 ?
Rb1A S1 Rb1B 152.69(11) 5_656 5_666 ?
Rb1A S1 Rb1B 6.56(11) 5_656 5_656 ?
Rb1A S1 Rb1B 79.87(14) 5_666 6_656 ?
Rb1A S1 Rb1A 84.11(14) 5_656 6_657 ?
Rb1A S1 Rb1A 152.5(2) 5_666 5_656 ?
Rb1A S1 Rb1A 84.11(14) 5_666 6_657 ?
Eu1 S2 Eu1 89.88(3) 5_666 1_556 ?
Eu1 S2 Rb1B 173.14(6) 5_666 6_657 ?
Eu1 S2 Rb1B 96.47(8) 1_556 6_657 ?
Eu1 S2 Rb1B 85.16(5) 5_666 5_666 ?
Eu1 S2 Rb1B 170.98(9) 1_556 5_666 ?
Eu1 S2 Rb1A 168.94(15) 5_666 6_657 ?
Eu1 S2 Rb1A 83.94(11) 5_666 5_666 ?
Eu1 S2 Rb1A 166.92(14) 1_556 5_666 ?
Eu1 S2 Rb1A 100.96(13) 1_556 6_657 ?
Rb1B S2 Rb1B 88.88(6) 5_666 6_657 ?
Rb1B S2 Rb1A 90.34(13) 6_657 5_666 ?
Rb1B S2 Rb1A 4.18(11) 5_666 5_666 ?
P1 S2 Eu1 79.86(5) . 1_556 ?
P1 S2 Eu1 100.31(5) . 5_666 ?
P1 S2 Rb1B 93.61(8) . 5_666 ?
P1 S2 Rb1B 83.42(8) . 6_657 ?
P1 S2 Rb1A 89.89(11) . 5_666 ?
P1 S2 Rb1A 79.70(11) . 6_657 ?
Rb1A S2 Rb1B 6.53(11) 6_657 6_657 ?
Rb1A S2 Rb1B 83.80(14) 6_657 5_666 ?
Rb1A S2 Rb1A 85.00(12) 6_657 5_666 ?
Eu1 S3 Eu1 150.70(6) 5_666 5_656 ?
Eu1 S3 Eu1 104.27(3) . 5_656 ?
Eu1 S3 Eu1 104.27(3) . 5_666 ?
Eu1 S3 Rb1B 85.69(11) . . ?
Eu1 S3 Rb1A 92.07(18) . . ?
Rb1B S3 Eu1 94.30(4) . 5_656 ?
Rb1B S3 Eu1 94.30(4) . 5_666 ?
P1 S3 Eu1 87.14(3) . 5_656 ?
P1 S3 Eu1 87.14(3) . 5_666 ?
P1 S3 Eu1 88.47(6) . . ?
P1 S3 Rb1B 174.15(13) . . ?
P1 S3 Rb1A 179.46(19) . . ?
Rb1A S3 Eu1 92.73(5) . 5_666 ?
Rb1A S3 Eu1 92.73(5) . 5_656 ?
Rb1A S3 Rb1B 6.39(11) . . ?
Eu1 Rb1A Rb1B 125.43(10) . 2_565 ?
Eu1 Rb1A Rb1B 125.43(10) . 2 ?
Rb1B Rb1A Rb1B 92.98(10) 2_565 2 ?
P1 Rb1A Eu1 171.9(3) 6_557 . ?
P1 Rb1A Rb1B 58.55(8) 6_557 2 ?
P1 Rb1A Rb1B 58.55(8) 6_557 2_565 ?
P1 Rb1A S1 31.31(8) 6_557 6_557 ?
P1 Rb1A S2 132.8(2) 6_557 5_666 ?
P1 Rb1A S2 132.8(2) 6_557 3_646 ?
S1 Rb1A Eu1 77.07(13) 5_656 . ?
S1 Rb1A Eu1 77.07(13) 5_666 . ?
S1 Rb1A Eu1 156.8(3) 6_557 . ?
S1 Rb1A Rb1B 52.82(11) 5_656 2 ?
S1 Rb1A Rb1B 143.6(2) 5_666 2 ?
S1 Rb1A Rb1B 47.22(5) 6_557 2_565 ?
S1 Rb1A Rb1B 143.6(2) 5_656 2_565 ?
S1 Rb1A Rb1B 47.22(5) 6_557 2 ?
S1 Rb1A Rb1B 52.82(12) 5_666 2_565 ?
S1 Rb1A P1 103.45(13) 5_656 6_557 ?
S1 Rb1A P1 103.45(13) 5_666 6_557 ?
S1 Rb1A S1 100.04(16) 5_656 6_557 ?
S1 Rb1A S1 100.04(16) 5_666 6_557 ?
S1 Rb1A S1 152.5(2) 5_666 5_656 ?
S1 Rb1A S2 108.0(2) 5_666 3_646 ?
S1 Rb1A S2 108.0(2) 5_656 5_666 ?
S1 Rb1A S2 55.20(9) 5_656 3_646 ?
S1 Rb1A S2 55.20(9) 5_666 5_666 ?
S2 Rb1A Eu1 41.04(8) 5_666 . ?
S2 Rb1A Eu1 142.4(2) 4_456 . ?
S2 Rb1A Eu1 41.04(8) 3_646 . ?
S2 Rb1A Eu1 142.4(2) 6_557 . ?
S2 Rb1A Rb1B 91.66(14) 6_557 2 ?
S2 Rb1A Rb1B 106.60(4) 3_646 2 ?
S2 Rb1A Rb1B 160.41(11) 3_646 2_565 ?
S2 Rb1A Rb1B 106.60(4) 5_666 2_565 ?
S2 Rb1A Rb1B 48.38(10) 4_456 2 ?
S2 Rb1A Rb1B 160.41(11) 5_666 2 ?
S2 Rb1A Rb1B 91.66(14) 4_456 2_565 ?
S2 Rb1A Rb1B 48.38(10) 6_557 2_565 ?
S2 Rb1A P1 33.14(7) 4_456 6_557 ?
S2 Rb1A P1 33.14(7) 6_557 6_557 ?
S2 Rb1A S1 54.73(12) 4_456 6_557 ?
S2 Rb1A S1 132.18(19) 4_456 5_666 ?
S2 Rb1A S1 151.74(9) 5_666 6_557 ?
S2 Rb1A S1 54.73(12) 6_557 6_557 ?
S2 Rb1A S1 151.74(9) 3_646 6_557 ?
S2 Rb1A S1 75.11(7) 6_557 5_666 ?
S2 Rb1A S1 132.18(19) 6_557 5_656 ?
S2 Rb1A S1 75.11(7) 4_456 5_656 ?
S2 Rb1A S2 101.54(17) 6_557 5_666 ?
S2 Rb1A S2 53.81(13) 3_646 5_666 ?
S2 Rb1A S2 129.2(3) 6_557 3_646 ?
S2 Rb1A S2 57.09(12) 4_456 6_557 ?
S2 Rb1A S2 101.54(17) 4_456 3_646 ?
S2 Rb1A S2 129.2(3) 4_456 5_666 ?
S3 Rb1A Eu1 41.10(9) . . ?
S3 Rb1A Rb1B 101.11(16) . 2 ?
S3 Rb1A Rb1B 101.11(16) . 2_565 ?
S3 Rb1A P1 147.0(3) . 6_557 ?
S3 Rb1A S1 77.25(13) . 5_656 ?
S3 Rb1A S1 77.25(13) . 5_666 ?
S3 Rb1A S1 115.7(3) . 6_557 ?
S3 Rb1A S2 75.18(15) . 3_646 ?
S3 Rb1A S2 147.87(17) . 4_456 ?
S3 Rb1A S2 75.18(15) . 5_666 ?
S3 Rb1A S2 147.87(17) . 6_557 ?

loop_
_geom_bond_atom_site_label_1
_geom_bond_atom_site_label_2
_geom_bond_distance
_geom_bond_site_symmetry_2
_geom_bond_publ_flag
Eu1 Eu1 4.3075(4) 5_665 ?
Eu1 Eu1 4.3075(4) 5_655 ?
Eu1 P1 3.3860(14) 1_554 ?
Eu1 P1 3.5848(15) . ?
Eu1 S1 2.9679(16) . ?
Eu1 S2 3.0880(11) 7_564 ?
Eu1 S2 3.0096(11) 5_666 ?
Eu1 S2 3.0880(11) 1_554 ?
Eu1 S2 3.0096(11) 3_646 ?
Eu1 S3 2.9986(17) . ?
Eu1 S3 3.4516(4) 5_656 ?
Eu1 S3 3.4516(4) 5_666 ?
Rb1B P1 3.812(4) 6_557 ?
Rb1B S1 3.727(6) 6_556 ?
Rb1B S1 3.4474(9) 5_666 ?
Rb1B S1 3.4474(9) 5_656 ?
Rb1B S2 3.464(2) 6_557 ?
Rb1B S2 3.464(2) 4_456 ?
Rb1B S2 3.462(5) 3_646 ?
Rb1B S2 3.462(5) 5_666 ?
Rb1B S3 3.442(3) . ?
Rb1B Rb1A 4.604(4) 2_554 ?
Rb1B Rb1A 4.604(4) 2_564 ?
P1 S1 2.021(2) . ?
P1 S2 2.0356(13) 7_565 ?
P1 S2 2.0356(13) . ?
P1 S3 2.046(2) . ?
P1 Rb1A 3.664(8) 6_657 ?
S1 Rb1A 3.4376(18) 5_656 ?
S1 Rb1A 3.4376(18) 5_666 ?
S1 Rb1A 3.809(9) 6_657 ?
S2 Rb1A 3.432(7) 6_657 ?
S2 Rb1A 3.756(8) 5_666 ?
S3 Rb1A 3.327(8) . ?
